data_4111565
loop_
_publ_author_name
'Julien Bachmann'
'Daniel G. Nocera'

_publ_section_title
;
 Multielectron Redox Chemistry of Iron Porphyrinogens
;
_journal_name_full 'Journal of the American Chemical Society'
_journal_page_first 4730
_journal_page_last 4743
_journal_paper_doi 10.1021/ja043132r
_journal_volume 127
_journal_year 2005
_chemical_formula_sum 'C40 H60 Fe N4 Na O6'
_chemical_formula_weight 771.76
_chemical_name_systematic
; 
 ? 
;
_space_group_IT_number 61
_symmetry_cell_setting orthorhombic
_symmetry_space_group_name_Hall '-P 2ac 2ab'
_symmetry_space_group_name_H-M 'P b c a'
_atom_sites_solution_hydrogens geom
_atom_sites_solution_primary direct
_atom_sites_solution_secondary difmap
_audit_creation_method SHELXL-97
_cell_angle_alpha 90.00
_cell_angle_beta 90.00
_cell_angle_gamma 90.00
_cell_formula_units_Z 8
_cell_length_a 15.5367(12)
_cell_length_b 21.1012(16)
_cell_length_c 25.2473(19)
_cell_measurement_temperature 183(2)
_cell_volume 8277.2(11)
_computing_structure_refinement 'SHELXL-97 (Sheldrick, 1997)'
_computing_structure_solution 'SHELXS-97 (Sheldrick, 1990)'
_diffrn_ambient_temperature 183(2)
_diffrn_measured_fraction_theta_full 0.998
_diffrn_measured_fraction_theta_max 0.998
_diffrn_radiation_monochromator graphite
_diffrn_radiation_source 'fine-focus sealed tube'
_diffrn_radiation_type MoK\a
_diffrn_radiation_wavelength 0.71073
_diffrn_reflns_av_R_equivalents 0.0582
_diffrn_reflns_av_sigmaI/netI 0.0302
_diffrn_reflns_limit_h_max 17
_diffrn_reflns_limit_h_min -16
_diffrn_reflns_limit_k_max 23
_diffrn_reflns_limit_k_min -20
_diffrn_reflns_limit_l_max 28
_diffrn_reflns_limit_l_min -27
_diffrn_reflns_number 31601
_diffrn_reflns_theta_full 23.28
_diffrn_reflns_theta_max 23.28
_diffrn_reflns_theta_min 2.29
_exptl_absorpt_coefficient_mu 0.423
_exptl_crystal_density_diffrn 1.239
_exptl_crystal_F_000 3304
_refine_diff_density_max 1.003
_refine_diff_density_min -0.605
_refine_diff_density_rms 0.072
_refine_ls_extinction_coef 0.00334(18)
_refine_ls_extinction_expression Fc^*^=kFc[1+0.001xFc^2^\l^3^/sin(2\q)]^-1/4^
_refine_ls_extinction_method SHELXL
_refine_ls_goodness_of_fit_ref 1.479
_refine_ls_hydrogen_treatment mixed
_refine_ls_matrix_type full
_refine_ls_number_parameters 482
_refine_ls_number_reflns 5951
_refine_ls_number_restraints 0
_refine_ls_restrained_S_all 1.479
_refine_ls_R_factor_all 0.0962
_refine_ls_R_factor_gt 0.0962
_refine_ls_shift/su_max 0.001
_refine_ls_shift/su_mean 0.000
_refine_ls_structure_factor_coef Fsqd
_refine_ls_weighting_details 'calc w=1/[\s^2^(Fo^2^)+(0.0000P)^2^+39.5286P] where P=(Fo^2^+2Fc^2^)/3'
_refine_ls_weighting_scheme calc
_refine_ls_wR_factor_gt 0.1867
_refine_ls_wR_factor_ref 0.1867
_reflns_number_gt 5950
_reflns_number_total 5951
_reflns_threshold_expression >2sigma(I)
_cod_data_source_file ja043132rsi20041115_014143.cif
_cod_data_source_block 002112t
_cod_database_code 4111565

loop_
_symmetry_equiv_pos_as_xyz
'x, y, z'
'-x+1/2, -y, z+1/2'
'-x, y+1/2, -z+1/2'
'x+1/2, -y+1/2, -z'
'-x, -y, -z'
'x-1/2, y, -z-1/2'
'x, -y-1/2, z-1/2'
'-x-1/2, y-1/2, z'

loop_
_atom_site_label
_atom_site_type_symbol
_atom_site_fract_x
_atom_site_fract_y
_atom_site_fract_z
_atom_site_U_iso_or_equiv
_atom_site_adp_type
_atom_site_occupancy
_atom_site_symmetry_multiplicity
_atom_site_calc_flag
_atom_site_refinement_flags
Fe1 Fe 0.84576(5) 0.09334(4) 0.61673(3) 0.0208(3) Uani 1 1 d .
Na1 Na 0.96543(16) 0.23499(12) 0.34080(10) 0.0367(6) Uani 1 1 d .
O1 O 0.9724(4) 0.2179(2) 0.2486(2) 0.0553(15) Uani 1 1 d .
O2 O 1.0702(3) 0.3041(2) 0.2985(2) 0.0496(13) Uani 1 1 d .
O3 O 0.9584(3) 0.3366(2) 0.3778(2) 0.0519(14) Uani 1 1 d .
O4 O 0.8181(3) 0.1974(3) 0.3278(2) 0.0634(16) Uani 1 1 d .
O5 O 0.9043(3) 0.1913(3) 0.4197(2) 0.0548(15) Uani 1 1 d .
O6 O 1.0652(3) 0.1651(2) 0.37867(19) 0.0433(12) Uani 1 1 d .
N1 N 0.9237(3) 0.1575(2) 0.59480(19) 0.0244(11) Uani 1 1 d .
N2 N 0.9308(3) 0.0613(2) 0.66396(19) 0.0219(11) Uani 1 1 d .
N3 N 0.7675(3) 0.0303(2) 0.64002(19) 0.0228(11) Uani 1 1 d .
N4 N 0.7614(3) 0.1255(2) 0.56951(18) 0.0227(11) Uani 1 1 d .
C1 C 0.9022(4) 0.2183(3) 0.5802(2) 0.0272(14) Uani 1 1 d .
C2 C 0.9762(4) 0.2516(3) 0.5707(3) 0.0372(17) Uani 1 1 d .
H2 H 0.9800 0.2946 0.5598 0.045 Uiso 1 1 calc R
C3 C 1.0464(4) 0.2097(3) 0.5802(3) 0.0336(16) Uani 1 1 d .
H3 H 1.1057 0.2199 0.5773 0.040 Uiso 1 1 calc R
C4 C 1.0131(4) 0.1523(3) 0.5941(2) 0.0252(14) Uani 1 1 d .
C5 C 1.0549(4) 0.0892(3) 0.6047(2) 0.0257(13) Uani 1 1 d .
C6 C 1.0406(4) 0.0445(3) 0.5573(2) 0.0288(14) Uani 1 1 d .
H6A H 0.9787 0.0372 0.5526 0.043 Uiso 1 1 calc R
H6B H 1.0695 0.0040 0.5640 0.043 Uiso 1 1 calc R
H6C H 1.0643 0.0638 0.5252 0.043 Uiso 1 1 calc R
C7 C 1.1530(4) 0.0986(3) 0.6113(3) 0.0393(16) Uani 1 1 d .
H7A H 1.1769 0.1165 0.5786 0.059 Uiso 1 1 calc R
H7B H 1.1803 0.0577 0.6186 0.059 Uiso 1 1 calc R
H7C H 1.1639 0.1277 0.6408 0.059 Uiso 1 1 calc R
C8 C 1.0182(3) 0.0602(3) 0.6543(2) 0.0238(13) Uani 1 1 d .
C9 C 1.0572(4) 0.0271(3) 0.6948(2) 0.0263(14) Uani 1 1 d .
H9 H 1.1168 0.0178 0.6979 0.032 Uiso 1 1 calc R
C10 C 0.9917(4) 0.0096(3) 0.7310(2) 0.0220(13) Uani 1 1 d .
H10 H 0.9998 -0.0126 0.7634 0.026 Uiso 1 1 calc R
C11 C 0.9153(4) 0.0301(3) 0.7114(2) 0.0197(12) Uani 1 1 d .
C12 C 0.8245(4) 0.0267(3) 0.7329(2) 0.0249(13) Uani 1 1 d .
C13 C 0.8224(4) -0.0194(3) 0.7804(3) 0.0327(15) Uani 1 1 d .
H13A H 0.7643 -0.0204 0.7955 0.049 Uiso 1 1 calc R
H13B H 0.8633 -0.0051 0.8075 0.049 Uiso 1 1 calc R
H13C H 0.8384 -0.0620 0.7685 0.049 Uiso 1 1 calc R
C14 C 0.7969(4) 0.0934(3) 0.7531(3) 0.0316(15) Uani 1 1 d .
H14A H 0.7999 0.1239 0.7239 0.047 Uiso 1 1 calc R
H14B H 0.8356 0.1069 0.7816 0.047 Uiso 1 1 calc R
H14C H 0.7378 0.0914 0.7666 0.047 Uiso 1 1 calc R
C15 C 0.7633(4) 0.0045(3) 0.6903(2) 0.0217(13) Uani 1 1 d .
C16 C 0.6959(4) -0.0367(3) 0.6926(3) 0.0303(15) Uani 1 1 d .
H16 H 0.6781 -0.0604 0.7226 0.036 Uiso 1 1 calc R
C17 C 0.6571(4) -0.0376(3) 0.6415(3) 0.0355(16) Uani 1 1 d .
H17 H 0.6088 -0.0623 0.6311 0.043 Uiso 1 1 calc R
C18 C 0.7019(3) 0.0036(3) 0.6101(2) 0.0251(14) Uani 1 1 d .
C19 C 0.6929(4) 0.0197(3) 0.5519(2) 0.0286(14) Uani 1 1 d .
C20 C 0.7669(4) -0.0110(3) 0.5204(3) 0.0353(16) Uani 1 1 d .
H20A H 0.7621 0.0008 0.4830 0.053 Uiso 1 1 calc R
H20B H 0.7635 -0.0572 0.5238 0.053 Uiso 1 1 calc R
H20C H 0.8222 0.0038 0.5343 0.053 Uiso 1 1 calc R
C21 C 0.6079(4) -0.0060(3) 0.5302(3) 0.0407(18) Uani 1 1 d .
H21A H 0.5598 0.0123 0.5502 0.061 Uiso 1 1 calc R
H21B H 0.6069 -0.0522 0.5338 0.061 Uiso 1 1 calc R
H21C H 0.6024 0.0055 0.4928 0.061 Uiso 1 1 calc R
C22 C 0.6968(4) 0.0902(3) 0.5448(2) 0.0264(14) Uani 1 1 d .
C23 C 0.6481(4) 0.1314(3) 0.5154(3) 0.0391(17) Uani 1 1 d .
H23 H 0.5992 0.1207 0.4947 0.047 Uiso 1 1 calc R
C24 C 0.6838(5) 0.1930(3) 0.5214(3) 0.0401(17) Uani 1 1 d .
H24 H 0.6632 0.2307 0.5052 0.048 Uiso 1 1 calc R
C25 C 0.7532(4) 0.1884(3) 0.5547(2) 0.0298(15) Uani 1 1 d .
C26 C 0.8089(4) 0.2389(3) 0.5794(3) 0.0300(15) Uani 1 1 d .
C27 C 0.7991(5) 0.3011(3) 0.5483(3) 0.053(2) Uani 1 1 d .
H27A H 0.8140 0.2940 0.5111 0.079 Uiso 1 1 calc R
H27B H 0.8375 0.3333 0.5633 0.079 Uiso 1 1 calc R
H27C H 0.7394 0.3159 0.5508 0.079 Uiso 1 1 calc R
C28 C 0.7782(4) 0.2510(3) 0.6368(3) 0.0402(17) Uani 1 1 d .
H28A H 0.7167 0.2616 0.6366 0.060 Uiso 1 1 calc R
H28B H 0.8108 0.2864 0.6521 0.060 Uiso 1 1 calc R
H28C H 0.7875 0.2128 0.6581 0.060 Uiso 1 1 calc R
C29 C 0.9648(6) 0.1577(4) 0.2244(4) 0.075(3) Uani 1 1 d .
H29A H 0.9412 0.1627 0.1887 0.112 Uiso 1 1 calc R
H29B H 0.9264 0.1309 0.2455 0.112 Uiso 1 1 calc R
H29C H 1.0217 0.1379 0.2222 0.112 Uiso 1 1 calc R
C30 C 1.0186(5) 0.2616(3) 0.2188(3) 0.0412(17) Uani 1 1 d .
H30A H 0.9859 0.2725 0.1864 0.049 Uiso 1 1 calc R
H30B H 1.0743 0.2429 0.2079 0.049 Uiso 1 1 calc R
C31 C 1.0341(6) 0.3193(4) 0.2503(3) 0.059(2) Uani 1 1 d .
H31A H 1.0732 0.3479 0.2307 0.071 Uiso 1 1 calc R
H31B H 0.9790 0.3418 0.2560 0.071 Uiso 1 1 calc R
C32 C 1.0875(5) 0.3565(4) 0.3323(3) 0.049(2) Uani 1 1 d .
H32A H 1.1183 0.3893 0.3116 0.059 Uiso 1 1 calc R
H32B H 1.1264 0.3424 0.3610 0.059 Uiso 1 1 calc R
C33 C 1.0100(5) 0.3859(3) 0.3566(3) 0.0464(19) Uani 1 1 d .
H33A H 1.0273 0.4156 0.3850 0.056 Uiso 1 1 calc R
H33B H 0.9773 0.4099 0.3296 0.056 Uiso 1 1 calc R
C34 C 0.8928(7) 0.3602(5) 0.4104(4) 0.091(4) Uani 1 1 d .
H34A H 0.9183 0.3810 0.4413 0.137 Uiso 1 1 calc R
H34B H 0.8560 0.3252 0.4221 0.137 Uiso 1 1 calc R
H34C H 0.8582 0.3909 0.3905 0.137 Uiso 1 1 calc R
C35 C 0.7634(6) 0.2256(6) 0.2890(5) 0.096(4) Uani 1 1 d .
H35A H 0.7178 0.1957 0.2793 0.143 Uiso 1 1 calc R
H35B H 0.7973 0.2362 0.2574 0.143 Uiso 1 1 calc R
H35C H 0.7376 0.2643 0.3035 0.143 Uiso 1 1 calc R
C36 C 0.7731(5) 0.1813(5) 0.3747(4) 0.070(3) Uani 1 1 d .
H36A H 0.7245 0.1527 0.3663 0.084 Uiso 1 1 calc R
H36B H 0.7497 0.2200 0.3916 0.084 Uiso 1 1 calc R
C37 C 0.8345(6) 0.1494(4) 0.4108(4) 0.070(3) Uani 1 1 d .
H37A H 0.8059 0.1391 0.4448 0.084 Uiso 1 1 calc R
H37B H 0.8554 0.1095 0.3947 0.084 Uiso 1 1 calc R
C38 C 0.9713(7) 0.1667(6) 0.4509(4) 0.100(4) Uani 1 1 d .
H38A H 0.9944 0.2016 0.4730 0.120 Uiso 1 1 calc R
H38B H 0.9463 0.1349 0.4754 0.120 Uiso 1 1 calc R
C39 C 1.0369(7) 0.1397(9) 0.4259(5) 0.163(8) Uani 1 1 d .
H39A H 1.0212 0.0950 0.4191 0.196 Uiso 1 1 calc R
H39B H 1.0865 0.1393 0.4505 0.196 Uiso 1 1 calc R
C40 C 1.1145(6) 0.1205(4) 0.3494(5) 0.088(4) Uani 1 1 d .
H40A H 1.1679 0.1111 0.3686 0.133 Uiso 1 1 calc R
H40B H 1.1285 0.1383 0.3146 0.133 Uiso 1 1 calc R
H40C H 1.0813 0.0814 0.3449 0.133 Uiso 1 1 calc R

loop_
_atom_site_aniso_label
_atom_site_aniso_U_11
_atom_site_aniso_U_22
_atom_site_aniso_U_33
_atom_site_aniso_U_23
_atom_site_aniso_U_13
_atom_site_aniso_U_12
Fe1 0.0166(4) 0.0216(4) 0.0241(5) 0.0041(4) -0.0015(4) -0.0003(3)
Na1 0.0368(15) 0.0330(14) 0.0403(15) 0.0082(12) 0.0007(12) -0.0038(11)
O1 0.086(4) 0.040(3) 0.040(3) -0.002(2) -0.003(3) -0.024(3)
O2 0.054(3) 0.047(3) 0.047(3) -0.007(3) -0.002(3) -0.017(3)
O3 0.051(3) 0.046(3) 0.059(3) -0.012(3) 0.019(3) -0.004(2)
O4 0.032(3) 0.088(4) 0.071(4) 0.013(3) -0.001(3) -0.002(3)
O5 0.040(3) 0.071(4) 0.053(3) 0.024(3) 0.015(3) 0.015(3)
O6 0.042(3) 0.043(3) 0.045(3) 0.015(2) 0.009(2) 0.008(2)
N1 0.025(3) 0.021(3) 0.027(3) -0.001(2) 0.001(2) -0.002(2)
N2 0.011(2) 0.028(3) 0.027(3) 0.003(2) -0.002(2) 0.000(2)
N3 0.013(2) 0.024(3) 0.031(3) 0.001(2) 0.003(2) -0.001(2)
N4 0.024(3) 0.021(3) 0.023(3) -0.002(2) -0.007(2) 0.004(2)
C1 0.038(4) 0.019(3) 0.025(3) 0.004(3) 0.002(3) 0.000(3)
C2 0.053(4) 0.023(3) 0.036(4) 0.008(3) 0.007(3) -0.009(3)
C3 0.028(4) 0.037(4) 0.036(4) 0.000(3) 0.011(3) -0.015(3)
C4 0.023(3) 0.034(3) 0.018(3) -0.004(3) 0.002(3) -0.006(3)
C5 0.019(3) 0.035(3) 0.023(3) -0.002(3) 0.001(2) -0.003(3)
C6 0.022(3) 0.032(3) 0.033(4) -0.006(3) 0.006(3) 0.001(3)
C7 0.018(3) 0.056(4) 0.043(4) 0.002(4) 0.002(3) -0.011(3)
C8 0.014(3) 0.028(3) 0.029(3) -0.003(3) -0.002(3) 0.007(2)
C9 0.016(3) 0.031(3) 0.032(3) -0.002(3) -0.007(3) 0.002(3)
C10 0.022(3) 0.022(3) 0.021(3) 0.004(2) -0.005(3) 0.003(2)
C11 0.025(3) 0.017(3) 0.017(3) -0.002(2) -0.002(2) -0.001(2)
C12 0.022(3) 0.030(3) 0.024(3) 0.008(3) 0.003(3) 0.002(3)
C13 0.028(3) 0.034(4) 0.037(4) 0.009(3) 0.004(3) -0.001(3)
C14 0.022(3) 0.044(4) 0.028(3) 0.000(3) 0.001(3) 0.006(3)
C15 0.018(3) 0.022(3) 0.026(3) 0.000(3) -0.002(3) 0.002(2)
C16 0.021(3) 0.029(3) 0.041(4) 0.001(3) 0.008(3) -0.008(3)
C17 0.021(3) 0.037(4) 0.048(4) -0.012(3) 0.001(3) -0.010(3)
C18 0.012(3) 0.027(3) 0.037(4) -0.009(3) 0.002(3) 0.002(2)
C19 0.017(3) 0.037(4) 0.031(4) -0.008(3) -0.003(3) -0.001(3)
C20 0.030(4) 0.040(4) 0.035(4) -0.010(3) -0.002(3) 0.006(3)
C21 0.025(4) 0.047(4) 0.050(4) -0.013(4) -0.012(3) -0.001(3)
C22 0.024(3) 0.032(3) 0.023(3) -0.006(3) -0.001(3) 0.008(3)
C23 0.033(4) 0.048(4) 0.037(4) -0.003(3) -0.017(3) 0.006(3)
C24 0.045(4) 0.037(4) 0.038(4) 0.010(3) -0.007(3) 0.011(3)
C25 0.038(4) 0.032(3) 0.020(3) 0.001(3) 0.005(3) 0.011(3)
C26 0.036(4) 0.019(3) 0.035(4) 0.005(3) -0.001(3) 0.005(3)
C27 0.064(5) 0.031(4) 0.064(5) 0.015(4) -0.008(4) 0.007(4)
C28 0.039(4) 0.035(4) 0.046(4) -0.012(3) -0.004(3) 0.010(3)
C29 0.086(7) 0.041(5) 0.097(7) -0.017(5) -0.033(6) -0.005(5)
C30 0.048(4) 0.042(4) 0.034(4) 0.004(3) 0.004(3) -0.004(3)
C31 0.083(6) 0.044(4) 0.051(5) 0.020(4) -0.022(5) -0.020(4)
C32 0.046(5) 0.056(5) 0.046(4) -0.013(4) 0.000(4) -0.016(4)
C33 0.041(4) 0.036(4) 0.062(5) -0.004(4) -0.010(4) -0.012(3)
C34 0.093(8) 0.077(7) 0.103(8) -0.023(6) 0.051(7) -0.015(6)
C35 0.050(6) 0.126(10) 0.111(9) 0.006(8) -0.032(6) 0.013(6)
C36 0.035(5) 0.081(6) 0.095(7) -0.003(6) 0.018(5) -0.016(4)
C37 0.070(6) 0.059(5) 0.082(7) 0.017(5) 0.038(5) 0.001(5)
C38 0.101(9) 0.162(11) 0.037(5) 0.038(6) 0.017(5) 0.067(8)
C39 0.056(7) 0.32(2) 0.113(10) 0.162(13) 0.017(7) 0.036(10)
C40 0.066(6) 0.060(6) 0.139(10) -0.055(6) -0.040(7) 0.015(5)

loop_
_atom_type_symbol
_atom_type_description
_atom_type_scat_dispersion_real
_atom_type_scat_dispersion_imag
_atom_type_scat_source
C C 0.0033 0.0016 'International Tables Vol C Tables 4.2.6.8 and 6.1.1.4'
H H 0.0000 0.0000 'International Tables Vol C Tables 4.2.6.8 and 6.1.1.4'
N N 0.0061 0.0033 'International Tables Vol C Tables 4.2.6.8 and 6.1.1.4'
O O 0.0106 0.0060 'International Tables Vol C Tables 4.2.6.8 and 6.1.1.4'
Na Na 0.0362 0.0249 'International Tables Vol C Tables 4.2.6.8 and 6.1.1.4'
Fe Fe 0.3463 0.8444 'International Tables Vol C Tables 4.2.6.8 and 6.1.1.4'

loop_
_geom_angle_atom_site_label_1
_geom_angle_atom_site_label_2
_geom_angle_atom_site_label_3
_geom_angle
N3 Fe1 N4 90.2(2)
N3 Fe1 N1 178.7(2)
N4 Fe1 N1 90.2(2)
N3 Fe1 N2 90.1(2)
N4 Fe1 N2 179.8(2)
N1 Fe1 N2 89.6(2)
O3 Na1 O6 116.4(2)
O3 Na1 O1 122.4(2)
O6 Na1 O1 106.0(2)
O3 Na1 O5 90.2(2)
O6 Na1 O5 71.33(18)
O1 Na1 O5 141.4(2)
O3 Na1 O2 69.96(18)
O6 Na1 O2 96.54(19)
O1 Na1 O2 68.13(18)
O5 Na1 O2 149.6(2)
O3 Na1 O4 107.9(2)
O6 Na1 O4 118.0(2)
O1 Na1 O4 82.0(2)
O5 Na1 O4 67.4(2)
O2 Na1 O4 139.6(2)
C30 O1 C29 113.8(7)
C30 O1 Na1 117.2(4)
C29 O1 Na1 124.1(5)
C31 O2 C32 115.1(6)
C31 O2 Na1 104.8(4)
C32 O2 Na1 109.3(4)
C34 O3 C33 111.8(6)
C34 O3 Na1 126.4(5)
C33 O3 Na1 119.7(4)
C36 O4 C35 112.3(7)
C36 O4 Na1 115.3(5)
C35 O4 Na1 121.0(6)
C38 O5 C37 115.1(8)
C38 O5 Na1 108.4(5)
C37 O5 Na1 114.4(5)
C39 O6 C40 111.3(10)
C39 O6 Na1 112.8(6)
C40 O6 Na1 124.1(5)
C1 N1 C4 108.2(5)
C1 N1 Fe1 126.0(4)
C4 N1 Fe1 125.7(4)
C8 N2 C11 108.3(5)
C8 N2 Fe1 125.3(4)
C11 N2 Fe1 126.1(4)
C15 N3 C18 107.9(5)
C15 N3 Fe1 126.2(4)
C18 N3 Fe1 125.9(4)
C25 N4 C22 109.0(5)
C25 N4 Fe1 125.1(4)
C22 N4 Fe1 125.9(4)
C2 C1 N1 108.8(6)
C2 C1 C26 130.8(5)
N1 C1 C26 120.3(5)
C1 C2 C3 107.1(5)
C4 C3 C2 107.7(6)
C3 C4 N1 108.2(6)
C3 C4 C5 131.9(6)
N1 C4 C5 119.8(5)
C4 C5 C8 110.1(5)
C4 C5 C6 109.9(5)
C8 C5 C6 110.0(5)
C4 C5 C7 109.3(5)
C8 C5 C7 109.7(5)
C6 C5 C7 107.8(5)
C9 C8 N2 108.1(5)
C9 C8 C5 131.0(5)
N2 C8 C5 120.9(5)
C8 C9 C10 107.1(5)
C11 C10 C9 108.0(5)
C10 C11 N2 108.4(5)
C10 C11 C12 131.9(5)
N2 C11 C12 119.6(5)
C15 C12 C11 110.2(5)
C15 C12 C13 110.2(5)
C11 C12 C13 109.2(5)
C15 C12 C14 109.8(5)
C11 C12 C14 109.4(5)
C13 C12 C14 108.0(5)
C16 C15 N3 109.0(5)
C16 C15 C12 130.6(6)
N3 C15 C12 120.2(5)
C15 C16 C17 107.2(6)
C18 C17 C16 107.5(5)
C17 C18 N3 108.4(5)
C17 C18 C19 131.1(6)
N3 C18 C19 120.4(5)
C22 C19 C18 109.5(5)
C22 C19 C21 110.1(5)
C18 C19 C21 110.4(5)
C22 C19 C20 109.0(5)
C18 C19 C20 109.7(5)
C21 C19 C20 108.0(5)
C23 C22 N4 107.4(5)
C23 C22 C19 132.2(6)
N4 C22 C19 120.3(5)
C22 C23 C24 107.9(6)
C25 C24 C23 107.9(6)
C24 C25 N4 107.8(6)
C24 C25 C26 130.9(6)
N4 C25 C26 120.9(5)
C25 C26 C1 110.7(5)
C25 C26 C27 109.6(5)
C1 C26 C27 110.4(6)
C25 C26 C28 109.0(5)
C1 C26 C28 109.3(5)
C27 C26 C28 107.8(6)
O1 C30 C31 109.9(6)
O2 C31 C30 110.5(6)
O2 C32 C33 114.8(6)
O3 C33 C32 107.9(6)
O4 C36 C37 107.8(7)
O5 C37 C36 107.8(7)
C39 C38 O5 117.3(8)
C38 C39 O6 119.3(11)

loop_
_geom_bond_atom_site_label_1
_geom_bond_atom_site_label_2
_geom_bond_distance
Fe1 N3 1.896(5)
Fe1 N4 1.897(5)
Fe1 N1 1.899(5)
Fe1 N2 1.904(5)
Na1 O3 2.341(5)
Na1 O6 2.343(5)
Na1 O1 2.357(6)
Na1 O5 2.391(5)
Na1 O2 2.432(5)
Na1 O4 2.445(6)
O1 C30 1.390(8)
O1 C29 1.414(9)
O2 C31 1.378(9)
O2 C32 1.423(8)
O3 C34 1.402(10)
O3 C33 1.419(8)
O4 C36 1.416(10)
O4 C35 1.426(10)
O5 C38 1.406(10)
O5 C37 1.417(10)
O6 C39 1.378(10)
O6 C40 1.421(10)
N1 C1 1.375(7)
N1 C4 1.393(7)
N2 C8 1.379(7)
N2 C11 1.387(7)
N3 C15 1.382(7)
N3 C18 1.388(7)
N4 C25 1.386(8)
N4 C22 1.396(8)
C1 C2 1.369(9)
C1 C26 1.513(9)
C2 C3 1.424(9)
C3 C4 1.362(8)
C4 C5 1.507(9)
C5 C8 1.507(8)
C5 C6 1.539(8)
C5 C7 1.545(8)
C8 C9 1.379(8)
C9 C10 1.418(8)
C10 C11 1.357(8)
C11 C12 1.514(8)
C12 C15 1.511(8)
C12 C13 1.545(8)
C12 C14 1.558(8)
C15 C16 1.363(8)
C16 C17 1.424(9)
C17 C18 1.368(9)
C18 C19 1.513(9)
C19 C22 1.499(9)
C19 C21 1.530(8)
C19 C20 1.542(8)
C22 C23 1.372(9)
C23 C24 1.422(10)
C24 C25 1.370(9)
C25 C26 1.508(9)
C26 C27 1.537(9)
C26 C28 1.549(9)
C30 C31 1.474(10)
C32 C33 1.487(10)
C36 C37 1.483(13)
C38 C39 1.328(15)
